data_4503145
loop_
_publ_author_name
'Fang, Qianrong'
'Zhu, Guangshan'
'Xue, Ming'
'Wang, Zhuopeng'
'Sun, Jinyu'
'Qiu, Shilun'

_publ_section_title
;
 Amine-Templated Assembly of Metal--Organic Frameworks with Attractive
 Topologies
;
_journal_issue 1
_journal_name_full 'Crystal Growth &amp; Design'
_journal_page_first 319
_journal_paper_doi 10.1021/cg070604f
_journal_volume 8
_journal_year 2008
_chemical_formula_moiety 'C30 H34 Cd2 N O13'
_chemical_formula_sum 'C30 H34 Cd2 N O13'
_chemical_formula_weight 841.38
_chemical_name_systematic
; 
 ? 
;
_space_group_IT_number 14
_symmetry_cell_setting monoclinic
_symmetry_space_group_name_Hall '-P 2ybc'
_symmetry_space_group_name_H-M 'P 1 21/c 1'
_atom_sites_solution_hydrogens geom
_atom_sites_solution_primary direct
_atom_sites_solution_secondary difmap
_audit_creation_method SHELXL-97
_cell_angle_alpha 90.00
_cell_angle_beta 91.993(2)
_cell_angle_gamma 90.00
_cell_formula_units_Z 4
_cell_length_a 10.2235(11)
_cell_length_b 12.9894(13)
_cell_length_c 30.487(3)
_cell_measurement_temperature 293(2)
_cell_volume 4046.1(7)
_computing_cell_refinement 'Bruker SMART'
_computing_data_collection 'Bruker SMART'
_computing_data_reduction 'Bruker SAINT'
_computing_molecular_graphics 'Bruker SHELXTL'
_computing_publication_material 'Bruker SHELXTL'
_computing_structure_refinement 'SHELXL-97 (Sheldrick, 1997)'
_computing_structure_solution 'SHELXS-97 (Sheldrick, 1990)'
_diffrn_ambient_temperature 293(2)
_diffrn_detector_area_resol_mean 6.00cm
_diffrn_measured_fraction_theta_full 0.994
_diffrn_measured_fraction_theta_max 0.994
_diffrn_measurement_device_type 'CCD area detector'
_diffrn_measurement_method 'phi and omega scans'
_diffrn_radiation_monochromator graphite
_diffrn_radiation_source 'fine-focus sealed tube'
_diffrn_radiation_type MoK\a
_diffrn_radiation_wavelength 0.71073
_diffrn_reflns_av_R_equivalents 0.0974
_diffrn_reflns_av_sigmaI/netI 0.0776
_diffrn_reflns_limit_h_max 12
_diffrn_reflns_limit_h_min -11
_diffrn_reflns_limit_k_max 14
_diffrn_reflns_limit_k_min -15
_diffrn_reflns_limit_l_max 32
_diffrn_reflns_limit_l_min -36
_diffrn_reflns_number 20697
_diffrn_reflns_theta_full 25.00
_diffrn_reflns_theta_max 25.00
_diffrn_reflns_theta_min 1.70
_diffrn_standards_decay_% none
_diffrn_standards_interval_count none
_diffrn_standards_interval_time none
_diffrn_standards_number none
_exptl_absorpt_coefficient_mu 1.104
_exptl_absorpt_correction_type none
_exptl_crystal_colour colorless
_exptl_crystal_density_diffrn 1.381
_exptl_crystal_density_method 'not measured'
_exptl_crystal_description block
_exptl_crystal_F_000 1684
_exptl_crystal_size_max 0.29
_exptl_crystal_size_mid 0.25
_exptl_crystal_size_min 0.18
_refine_diff_density_max 1.942
_refine_diff_density_min -1.068
_refine_diff_density_rms 0.314
_refine_ls_extinction_method none
_refine_ls_goodness_of_fit_ref 1.057
_refine_ls_hydrogen_treatment constr
_refine_ls_matrix_type full
_refine_ls_number_parameters 354
_refine_ls_number_reflns 7089
_refine_ls_number_restraints 30
_refine_ls_restrained_S_all 1.059
_refine_ls_R_factor_all 0.1066
_refine_ls_R_factor_gt 0.0943
_refine_ls_shift/su_max 0.099
_refine_ls_shift/su_mean 0.004
_refine_ls_structure_factor_coef Fsqd
_refine_ls_weighting_details 'calc w=1/[\s^2^(Fo^2^)+(0.2200P)^2^+0.0000P] where P=(Fo^2^+2Fc^2^)/3'
_refine_ls_weighting_scheme calc
_refine_ls_wR_factor_gt 0.2811
_refine_ls_wR_factor_ref 0.2933
_reflns_number_gt 5461
_reflns_number_total 7089
_reflns_threshold_expression >2sigma(I)
_cod_data_source_file cg070604f-file009.cif
_cod_data_source_block a
_cod_original_sg_symbol_H-M P2(1)/c
_cod_database_code 4503145

loop_
_symmetry_equiv_pos_as_xyz
'x, y, z'
'-x, y+1/2, -z+1/2'
'-x, -y, -z'
'x, -y-1/2, z-1/2'

loop_
_atom_site_label
_atom_site_type_symbol
_atom_site_fract_x
_atom_site_fract_y
_atom_site_fract_z
_atom_site_U_iso_or_equiv
_atom_site_adp_type
_atom_site_occupancy
_atom_site_symmetry_multiplicity
_atom_site_calc_flag
_atom_site_refinement_flags
Cd1 Cd 0.77081(3) 0.38050(2) 0.184390(10) 0.03881(9) Uani 1 1 d .
Cd2 Cd 0.54483(3) 0.52324(3) 0.129796(10) 0.04235(10) Uani 1 1 d .
N1 N 0.1050(8) 1.0124(6) 0.1369(3) 0.197(4) Uiso 1 1 d D
H1 H 0.1237 0.9730 0.1133 0.236 Uiso 1 1 calc R
O1 O 0.7547(2) 0.3146(2) 0.12464(7) 0.0322(7) Uani 1 1 d .
O2 O 0.6971(3) 0.46717(19) 0.10060(9) 0.0365(7) Uani 1 1 d .
O3 O 0.9320(3) 0.0713(2) 0.01390(11) 0.0753(10) Uani 1 1 d .
O4 O 0.8776(7) 0.1018(5) -0.0581(2) 0.0512(14) Uani 0.50 1 d PU
O4' O 0.8212(7) 0.0595(5) -0.0492(2) 0.0515(14) Uani 0.50 1 d PU
O5 O 0.5889(4) 0.5172(2) -0.05655(11) 0.0611(10) Uani 1 1 d .
O6 O 0.5545(4) 0.3736(3) -0.09530(10) 0.0651(11) Uani 1 1 d .
O7 O 0.7791(2) 0.52475(17) 0.20675(8) 0.0262(6) Uani 1 1 d .
O8 O 0.6042(2) 0.60878(18) 0.17902(8) 0.0301(7) Uani 1 1 d .
O9 O 1.0985(2) 0.7947(2) 0.27881(8) 0.0295(7) Uani 1 1 d .
O10 O 1.0084(2) 0.8948(2) 0.32689(10) 0.0415(8) Uani 1 1 d .
O11 O 0.5442(2) 0.9118(2) 0.34150(8) 0.0316(7) Uani 1 1 d .
O12 O 0.4033(2) 0.83879(18) 0.29270(7) 0.0228(6) Uani 1 1 d .
O13W O 0.047(2) 0.5322(14) 0.0689(6) 0.403(10) Uiso 1 1 d .
C1 C 0.7276(3) 0.3762(3) 0.09518(11) 0.0244(9) Uani 1 1 d .
C2 C 0.7289(3) 0.3358(3) 0.04837(10) 0.0200(8) Uani 1 1 d .
C3 C 0.7895(3) 0.2424(2) 0.03884(10) 0.0206(8) Uani 1 1 d .
H3A H 0.8308 0.2041 0.0611 0.025 Uiso 1 1 calc R
C4 C 0.7874(4) 0.2076(3) -0.00361(11) 0.0343(10) Uani 1 1 d .
C5 C 0.7229(4) 0.2630(3) -0.03634(12) 0.0459(11) Uani 1 1 d .
H5A H 0.7175 0.2371 -0.0648 0.055 Uiso 1 1 calc R
C6 C 0.6657(4) 0.3577(3) -0.02702(11) 0.0331(10) Uani 1 1 d .
C7 C 0.6727(4) 0.3942(3) 0.01585(11) 0.0262(9) Uani 1 1 d .
H7A H 0.6390 0.4587 0.0223 0.031 Uiso 1 1 calc R
C8 C 0.8571(6) 0.1105(4) -0.01634(16) 0.0691(15) Uani 1 1 d .
C9 C 0.5990(4) 0.4227(4) -0.06186(13) 0.0543(13) Uani 1 1 d .
C10 C 0.7021(3) 0.5977(2) 0.20492(10) 0.0161(7) Uani 1 1 d .
C11 C 0.7211(3) 0.6833(2) 0.23864(10) 0.0147(7) Uani 1 1 d .
C12 C 0.8492(3) 0.7114(2) 0.25165(10) 0.0173(8) Uani 1 1 d .
H12A H 0.9212 0.6785 0.2402 0.021 Uiso 1 1 calc R
C13 C 0.8652(3) 0.7918(2) 0.28287(10) 0.0181(8) Uani 1 1 d U
C14 C 0.7596(3) 0.8368(3) 0.30031(10) 0.0191(8) Uani 1 1 d .
H14A H 0.7719 0.8885 0.3212 0.023 Uiso 1 1 calc R
C15 C 0.6305(3) 0.8069(2) 0.28746(10) 0.0137(7) Uani 1 1 d .
C16 C 0.6135(3) 0.7317(2) 0.25515(10) 0.0153(7) Uani 1 1 d .
H16A H 0.5298 0.7142 0.2448 0.018 Uiso 1 1 calc R
C17 C 1.0009(3) 0.8286(3) 0.29672(12) 0.0258(9) Uani 1 1 d .
C18 C 0.5164(3) 0.8555(3) 0.30912(10) 0.0183(8) Uani 1 1 d .
C19 C -0.0341(9) 0.9955(10) 0.1429(3) 0.205(6) Uiso 1 1 d D
H19A H -0.0636 0.9461 0.1209 0.246 Uiso 1 1 calc R
H19B H -0.0785 1.0598 0.1361 0.246 Uiso 1 1 calc R
C20 C -0.0809(10) 0.9603(14) 0.1844(4) 0.367(14) Uiso 1 1 d D
H20A H -0.0269 0.9892 0.2082 0.440 Uiso 1 1 calc R
H20B H -0.0740 0.8859 0.1860 0.440 Uiso 1 1 calc R
C21 C -0.2172(9) 0.9909(15) 0.1897(12) 0.51(2) Uiso 1 1 d D
H21A H -0.2442 0.9722 0.1599 0.614 Uiso 1 1 calc R
H21B H -0.2389 0.9301 0.2064 0.614 Uiso 1 1 calc R
C22 C -0.3407(13) 1.0441(14) 0.1986(8) 0.347(12) Uiso 1 1 d D
H22A H -0.4120 1.0097 0.1834 0.520 Uiso 1 1 calc R
H22B H -0.3360 1.1141 0.1886 0.520 Uiso 1 1 calc R
H22C H -0.3545 1.0433 0.2296 0.520 Uiso 1 1 calc R
C23 C 0.1583(19) 0.9537(7) 0.1748(4) 0.345(13) Uiso 1 1 d D
H23A H 0.0947 0.9572 0.1977 0.414 Uiso 1 1 calc R
H23B H 0.2361 0.9894 0.1858 0.414 Uiso 1 1 calc R
C24 C 0.1935(13) 0.8437(7) 0.1690(7) 0.359(13) Uiso 1 1 d D
H24A H 0.1137 0.8114 0.1785 0.430 Uiso 1 1 calc R
H24B H 0.1873 0.8391 0.1373 0.430 Uiso 1 1 calc R
C25 C 0.2867(11) 0.7604(6) 0.1785(4) 0.199(6) Uiso 1 1 d D
H25A H 0.3426 0.7545 0.1535 0.239 Uiso 1 1 calc R
H25B H 0.3420 0.7817 0.2033 0.239 Uiso 1 1 calc R
C26 C 0.2374(15) 0.6565(8) 0.1881(4) 0.238(7) Uiso 1 1 d D
H26A H 0.3092 0.6132 0.1975 0.358 Uiso 1 1 calc R
H26B H 0.1956 0.6281 0.1622 0.358 Uiso 1 1 calc R
H26C H 0.1754 0.6606 0.2110 0.358 Uiso 1 1 calc R
C27 C 0.1497(10) 1.1184(7) 0.1248(5) 0.234(7) Uiso 1 1 d D
H27A H 0.0835 1.1463 0.1046 0.280 Uiso 1 1 calc R
H27B H 0.1475 1.1597 0.1513 0.280 Uiso 1 1 calc R
C28 C 0.2767(11) 1.1377(9) 0.1054(4) 0.287(10) Uiso 1 1 d D
H28A H 0.3033 1.0722 0.0933 0.345 Uiso 1 1 calc R
H28B H 0.3370 1.1515 0.1300 0.345 Uiso 1 1 calc R
C29 C 0.3067(17) 1.2146(11) 0.0721(4) 0.83(5) Uiso 1 1 d D
H29A H 0.3740 1.1826 0.0550 0.991 Uiso 1 1 calc R
H29B H 0.3504 1.2695 0.0884 0.991 Uiso 1 1 calc R
C30 C 0.223(2) 1.268(2) 0.0394(7) 0.86(5) Uiso 1 1 d D
H30A H 0.2709 1.3240 0.0269 1.294 Uiso 1 1 calc R
H30B H 0.1472 1.2949 0.0532 1.294 Uiso 1 1 calc R
H30C H 0.1961 1.2210 0.0166 1.294 Uiso 1 1 calc R

loop_
_atom_site_aniso_label
_atom_site_aniso_U_11
_atom_site_aniso_U_22
_atom_site_aniso_U_33
_atom_site_aniso_U_23
_atom_site_aniso_U_13
_atom_site_aniso_U_12
Cd1 0.03255(16) 0.04552(17) 0.03817(16) 0.00352(13) -0.00144(13) 0.00570(13)
Cd2 0.04565(19) 0.04483(18) 0.03617(17) 0.00033(13) -0.00446(15) 0.00745(14)
O1 0.0275(12) 0.0554(15) 0.0138(11) -0.0106(11) 0.0010(10) 0.0048(12)
O2 0.0292(13) 0.0339(13) 0.0475(15) -0.0265(11) 0.0181(12) -0.0045(11)
O3 0.107(2) 0.0617(16) 0.0554(19) -0.0191(15) -0.0302(18) 0.0742(15)
O4 0.057(2) 0.053(2) 0.044(2) -0.0142(19) 0.0040(19) 0.009(2)
O4' 0.058(2) 0.051(2) 0.045(2) -0.0129(19) 0.000(2) 0.013(2)
O5 0.071(2) 0.0637(18) 0.0490(17) 0.0338(15) 0.0150(16) 0.0328(16)
O6 0.084(2) 0.076(2) 0.0332(16) 0.0085(15) -0.0168(16) 0.0399(17)
O7 0.0198(12) 0.0232(11) 0.0352(13) -0.0129(10) -0.0058(11) 0.0061(9)
O8 0.0325(13) 0.0344(13) 0.0223(11) -0.0146(10) -0.0161(10) 0.0131(11)
O9 0.0110(10) 0.0468(14) 0.0307(13) -0.0066(12) -0.0024(10) -0.0064(11)
O10 0.0175(12) 0.0479(14) 0.0585(17) -0.0248(13) -0.0070(12) -0.0140(11)
O11 0.0162(11) 0.0570(14) 0.0213(11) -0.0279(11) -0.0056(9) 0.0052(11)
O12 0.0074(10) 0.0363(12) 0.0247(11) -0.0142(10) 0.0030(9) -0.0019(10)
C1 0.0137(15) 0.044(2) 0.0156(15) -0.0105(15) 0.0027(13) -0.0024(15)
C2 0.0164(15) 0.0299(16) 0.0137(14) -0.0055(13) 0.0019(12) 0.0124(13)
C3 0.0244(16) 0.0259(15) 0.0114(14) 0.0033(13) -0.0021(12) 0.0139(13)
C4 0.047(2) 0.0335(17) 0.0220(17) -0.0134(15) -0.0066(16) 0.0275(16)
C5 0.050(2) 0.075(3) 0.0118(16) -0.0124(17) -0.0096(16) 0.0449(19)
C6 0.0333(18) 0.0462(19) 0.0199(17) 0.0079(16) 0.0010(15) 0.0290(16)
C7 0.0287(17) 0.0294(16) 0.0210(16) 0.0071(14) 0.0084(14) 0.0186(14)
C8 0.094(3) 0.067(3) 0.044(2) -0.035(2) -0.024(2) 0.053(2)
C9 0.036(2) 0.098(3) 0.030(2) 0.036(2) 0.0104(17) 0.030(2)
C10 0.0133(14) 0.0195(14) 0.0154(14) -0.0078(12) 0.0002(12) -0.0060(12)
C11 0.0080(13) 0.0216(14) 0.0144(14) -0.0062(12) -0.0036(11) -0.0035(12)
C12 0.0048(13) 0.0247(15) 0.0223(15) -0.0016(13) 0.0007(12) -0.0002(12)
C13 0.0056(13) 0.0249(15) 0.0234(15) -0.0027(13) -0.0031(12) -0.0093(12)
C14 0.0083(13) 0.0279(16) 0.0208(15) -0.0087(14) -0.0054(12) -0.0041(13)
C15 0.0009(12) 0.0249(14) 0.0150(14) -0.0091(12) -0.0014(11) -0.0024(11)
C16 0.0082(13) 0.0202(14) 0.0172(14) -0.0069(12) -0.0043(12) -0.0026(12)
C17 0.0090(14) 0.0373(18) 0.0305(18) 0.0091(16) -0.0063(14) -0.0091(14)
C18 0.0090(14) 0.0251(15) 0.0207(15) -0.0024(13) 0.0014(12) 0.0000(13)

loop_
_atom_type_symbol
_atom_type_description
_atom_type_scat_dispersion_real
_atom_type_scat_dispersion_imag
_atom_type_scat_source
C C 0.0033 0.0016 'International Tables Vol C Tables 4.2.6.8 and 6.1.1.4'
H H 0.0000 0.0000 'International Tables Vol C Tables 4.2.6.8 and 6.1.1.4'
N N 0.0061 0.0033 'International Tables Vol C Tables 4.2.6.8 and 6.1.1.4'
O O 0.0106 0.0060 'International Tables Vol C Tables 4.2.6.8 and 6.1.1.4'
Cd Cd -0.8075 1.2024 'International Tables Vol C Tables 4.2.6.8 and 6.1.1.4'

loop_
_geom_angle_atom_site_label_1
_geom_angle_atom_site_label_2
_geom_angle_atom_site_label_3
_geom_angle
_geom_angle_site_symmetry_1
_geom_angle_site_symmetry_3
O7 Cd1 O12 99.32(10) . 2_645
O7 Cd1 O1 135.20(11) . .
O12 Cd1 O1 98.87(10) 2_645 .
O7 Cd1 O9 107.77(10) . 2_745
O12 Cd1 O9 103.43(9) 2_645 2_745
O1 Cd1 O9 107.22(10) . 2_745
O7 Cd1 O10 86.87(10) . 2_745
O12 Cd1 O10 163.47(9) 2_645 2_745
O1 Cd1 O10 87.08(10) . 2_745
O9 Cd1 O10 60.04(10) 2_745 2_745
O7 Cd1 C17 98.49(11) . 2_745
O12 Cd1 C17 133.21(11) 2_645 2_745
O1 Cd1 C17 98.13(11) . 2_745
O9 Cd1 C17 29.78(11) 2_745 2_745
O10 Cd1 C17 30.26(11) 2_745 2_745
O11 Cd2 O8 102.55(10) 2_645 .
O11 Cd2 O2 108.70(11) 2_645 .
O8 Cd2 O2 109.32(11) . .
O11 Cd2 O6 120.66(13) 2_645 3_665
O8 Cd2 O6 99.50(12) . 3_665
O2 Cd2 O6 114.48(13) . 3_665
O11 Cd2 C9 107.52(13) 2_645 3_665
O8 Cd2 C9 127.84(14) . 3_665
O2 Cd2 C9 100.09(13) . 3_665
O6 Cd2 C9 28.35(15) 3_665 3_665
O11 Cd2 O5 89.76(10) 2_645 3_665
O8 Cd2 O5 155.09(10) . 3_665
O2 Cd2 O5 86.44(11) . 3_665
O6 Cd2 O5 55.79(12) 3_665 3_665
C9 Cd2 O5 27.50(14) 3_665 3_665
C19 N1 C23 99.1(10) . .
C19 N1 C27 118.5(8) . .
C23 N1 C27 124.1(9) . .
C19 N1 H1 104.3 . .
C23 N1 H1 104.4 . .
C27 N1 H1 104.3 . .
C1 O1 Cd1 113.2(2) . .
C1 O2 Cd2 128.7(2) . .
O4' O4 C8 67.0(7) . .
O4 O4' C8 74.2(7) . .
C9 O5 Cd2 74.6(2) . 3_665
C9 O6 Cd2 104.5(3) . 3_665
C10 O7 Cd1 133.4(2) . .
C10 O8 Cd2 129.5(2) . .
C17 O9 Cd1 94.9(2) . 2_755
C17 O10 Cd1 82.6(2) . 2_755
C18 O11 Cd2 134.0(2) . 2_655
C18 O12 Cd1 128.7(2) . 2_655
O1 C1 O2 125.3(3) . .
O1 C1 C2 116.9(3) . .
O2 C1 C2 117.8(3) . .
C7 C2 C3 120.8(3) . .
C7 C2 C1 118.3(3) . .
C3 C2 C1 120.9(3) . .
C4 C3 C2 119.3(3) . .
C4 C3 H3A 120.3 . .
C2 C3 H3A 120.3 . .
C3 C4 C5 120.2(3) . .
C3 C4 C8 121.8(3) . .
C5 C4 C8 118.0(3) . .
C4 C5 C6 120.4(3) . .
C4 C5 H5A 119.8 . .
C6 C5 H5A 119.8 . .
C7 C6 C5 119.0(3) . .
C7 C6 C9 118.7(4) . .
C5 C6 C9 122.3(3) . .
C2 C7 C6 120.1(3) . .
C2 C7 H7A 119.9 . .
C6 C7 H7A 119.9 . .
O4' C8 O3 121.2(5) . .
O4' C8 O4 38.8(4) . .
O3 C8 O4 123.7(5) . .
O4' C8 C4 121.6(5) . .
O3 C8 C4 115.1(4) . .
O4 C8 C4 114.7(5) . .
O5 C9 O6 124.8(4) . .
O5 C9 C6 120.1(4) . .
O6 C9 C6 115.2(4) . .
O5 C9 Cd2 77.8(3) . 3_665
O6 C9 Cd2 47.1(2) . 3_665
C6 C9 Cd2 161.3(4) . 3_665
O7 C10 O8 127.5(3) . .
O7 C10 C11 117.7(3) . .
O8 C10 C11 114.7(3) . .
C16 C11 C12 121.8(3) . .
C16 C11 C10 119.7(3) . .
C12 C11 C10 118.4(3) . .
C13 C12 C11 117.8(3) . .
C13 C12 H12A 121.1 . .
C11 C12 H12A 121.1 . .
C14 C13 C12 120.4(3) . .
C14 C13 C17 119.3(3) . .
C12 C13 C17 120.2(3) . .
C13 C14 C15 121.4(3) . .
C13 C14 H14A 119.3 . .
C15 C14 H14A 119.3 . .
C16 C15 C14 118.6(3) . .
C16 C15 C18 121.8(3) . .
C14 C15 C18 119.6(3) . .
C11 C16 C15 119.8(3) . .
C11 C16 H16A 120.1 . .
C15 C16 H16A 120.1 . .
O9 C17 O10 122.4(3) . .
O9 C17 C13 120.7(3) . .
O10 C17 C13 116.9(3) . .
O9 C17 Cd1 55.31(16) . 2_755
O10 C17 Cd1 67.14(18) . 2_755
C13 C17 Cd1 176.0(3) . 2_755
O12 C18 O11 126.3(3) . .
O12 C18 C15 117.9(3) . .
O11 C18 C15 115.7(3) . .
N1 C19 C20 120.9(9) . .
N1 C19 H19A 107.1 . .
C20 C19 H19A 107.1 . .
N1 C19 H19B 107.1 . .
C20 C19 H19B 107.1 . .
H19A C19 H19B 106.8 . .
C19 C20 C21 110.9(17) . .
C19 C20 H20A 109.5 . .
C21 C20 H20A 109.5 . .
C19 C20 H20B 109.5 . .
C21 C20 H20B 109.5 . .
H20A C20 H20B 108.1 . .
C22 C21 C20 166.7(18) . .
C22 C21 H21A 94.1 . .
C20 C21 H21A 94.1 . .
C22 C21 H21B 94.2 . .
C20 C21 H21B 94.1 . .
H21A C21 H21B 103.1 . .
C21 C22 H22A 109.5 . .
C21 C22 H22B 109.5 . .
H22A C22 H22B 109.5 . .
C21 C22 H22C 109.4 . .
H22A C22 H22C 109.5 . .
H22B C22 H22C 109.5 . .
N1 C23 C24 119.3(12) . .
N1 C23 H23A 107.5 . .
C24 C23 H23A 107.5 . .
N1 C23 H23B 107.5 . .
C24 C23 H23B 107.5 . .
H23A C23 H23B 107.0 . .
C25 C24 C23 147.8(14) . .
C25 C24 H24A 99.8 . .
C23 C24 H24A 99.8 . .
C25 C24 H24B 99.8 . .
C23 C24 H24B 99.8 . .
H24A C24 H24B 104.1 . .
C26 C25 C24 119.4(11) . .
C26 C25 H25A 107.5 . .
C24 C25 H25A 107.5 . .
C26 C25 H25B 107.4 . .
C24 C25 H25B 107.5 . .
H25A C25 H25B 107.0 . .
C25 C26 H26A 109.5 . .
C25 C26 H26B 109.4 . .
H26A C26 H26B 109.5 . .
C25 C26 H26C 109.5 . .
H26A C26 H26C 109.5 . .
H26B C26 H26C 109.5 . .
C28 C27 N1 122.5(9) . .
C28 C27 H27A 106.7 . .
N1 C27 H27A 106.7 . .
C28 C27 H27B 106.7 . .
N1 C27 H27B 106.7 . .
H27A C27 H27B 106.6 . .
C27 C28 C29 127.3(12) . .
C27 C28 H28A 105.5 . .
C29 C28 H28A 105.4 . .
C27 C28 H28B 105.5 . .
C29 C28 H28B 105.5 . .
H28A C28 H28B 106.1 . .
C28 C29 C30 131.6(17) . .
C28 C29 H29A 104.4 . .
C30 C29 H29A 104.3 . .
C28 C29 H29B 104.3 . .
C30 C29 H29B 104.4 . .
H29A C29 H29B 105.6 . .
C29 C30 H30A 109.4 . .
C29 C30 H30B 109.5 . .
H30A C30 H30B 109.5 . .
C29 C30 H30C 109.5 . .
H30A C30 H30C 109.5 . .
H30B C30 H30C 109.5 . .

loop_
_geom_bond_atom_site_label_1
_geom_bond_atom_site_label_2
_geom_bond_distance
_geom_bond_site_symmetry_2
Cd1 O7 1.995(2) .
Cd1 O12 2.009(2) 2_645
Cd1 O1 2.014(2) .
Cd1 O9 2.045(2) 2_745
Cd1 O10 2.302(3) 2_745
Cd1 C17 2.478(3) 2_745
Cd2 O11 1.935(3) 2_645
Cd2 O8 1.947(2) .
Cd2 O2 1.960(3) .
Cd2 O6 1.964(3) 3_665
Cd2 C9 2.595(4) 3_665
Cd2 O5 2.631(3) 3_665
N1 C19 1.457(11) .
N1 C23 1.473(13) .
N1 C27 1.500(11) .
N1 H1 0.9100 .
O1 C1 1.227(4) .
O2 C1 1.235(4) .
O3 C8 1.284(6) .
O4 O4' 0.848(9) .
O4 C8 1.302(8) .
O4' C8 1.246(8) .
O5 C9 1.243(6) .
O5 Cd2 2.630(3) 3_665
O6 C9 1.273(6) .
O6 Cd2 1.964(3) 3_665
O7 C10 1.231(4) .
O8 C10 1.262(4) .
O9 C17 1.235(4) .
O9 Cd1 2.045(2) 2_755
O10 C17 1.259(5) .
O10 Cd1 2.302(3) 2_755
O11 C18 1.253(4) .
O11 Cd2 1.935(3) 2_655
O12 C18 1.263(4) .
O12 Cd1 2.009(2) 2_655
C1 C2 1.521(4) .
C2 C7 1.360(5) .
C2 C3 1.397(5) .
C3 C4 1.370(5) .
C3 H3A 0.9300 .
C4 C5 1.379(5) .
C4 C8 1.506(6) .
C5 C6 1.395(6) .
C5 H5A 0.9300 .
C6 C7 1.390(5) .
C6 C9 1.502(6) .
C7 H7A 0.9300 .
C9 Cd2 2.595(4) 3_665
C10 C11 1.523(4) .
C11 C16 1.376(4) .
C11 C12 1.404(4) .
C12 C13 1.418(4) .
C12 H12A 0.9300 .
C13 C14 1.353(4) .
C13 C17 1.513(4) .
C14 C15 1.418(4) .
C14 H14A 0.9300 .
C15 C16 1.394(4) .
C15 C18 1.500(4) .
C16 H16A 0.9300 .
C17 Cd1 2.478(3) 2_755
C19 C20 1.443(13) .
C19 H19A 0.9700 .
C19 H19B 0.9700 .
C20 C21 1.463(13) .
C20 H20A 0.9700 .
C20 H20B 0.9700 .
C21 C22 1.473(15) .
C21 H21A 0.9700 .
C21 H21B 0.9700 .
C22 H22A 0.9600 .
C22 H22B 0.9600 .
C22 H22C 0.9600 .
C23 C24 1.486(12) .
C23 H23A 0.9700 .
C23 H23B 0.9700 .
C24 C25 1.464(12) .
C24 H24A 0.9700 .
C24 H24B 0.9700 .
C25 C26 1.473(12) .
C25 H25A 0.9700 .
C25 H25B 0.9700 .
C26 H26A 0.9600 .
C26 H26B 0.9600 .
C26 H26C 0.9600 .
C27 C28 1.467(13) .
C27 H27A 0.9700 .
C27 H27B 0.9700 .
C28 C29 1.465(14) .
C28 H28A 0.9700 .
C28 H28B 0.9700 .
C29 C30 1.466(17) .
C29 H29A 0.9700 .
C29 H29B 0.9700 .
C30 H30A 0.9600 .
C30 H30B 0.9600 .
C30 H30C 0.9600 .

loop_
_geom_hbond_atom_site_label_D
_geom_hbond_atom_site_label_H
_geom_hbond_atom_site_label_A
_geom_hbond_distance_DH
_geom_hbond_distance_HA
_geom_hbond_distance_DA
_geom_hbond_angle_DHA
_geom_hbond_site_symmetry_A
N1 H1 O4 0.91 1.94 2.835(11) 166.5 3_665
